data_4079907
loop_
_publ_author_name
'\<Simon, Petr'
'Jambor, Roman'
'R\%u\<zi\<cka, Ale\<s'
'Dost\'al, Libor'

_publ_section_title
;
 Oxidative Addition of Diphenyldichalcogenides PhEEPh (E = S, Se, Te) to
 Low-Valent CN- and NCN-Chelated Organoantimony and Organobismuth
 Compounds
;
_journal_issue 1
_journal_name_full Organometallics
_journal_page_first 239
_journal_paper_doi 10.1021/om3010383
_journal_volume 32
_journal_year 2013
_chemical_formula_moiety 'C31 H32 Bi N S2'
_chemical_formula_sum 'C31 H32 Bi N S2'
_chemical_formula_weight 691.68
_chemical_name_systematic
; 
 ? 
;
_space_group_IT_number 2
_symmetry_cell_setting triclinic
_symmetry_space_group_name_Hall '-P 1'
_symmetry_space_group_name_H-M 'P -1'
_atom_sites_solution_hydrogens geom
_atom_sites_solution_primary direct
_atom_sites_solution_secondary difmap
_audit_creation_method SHELXL-97
_cell_angle_alpha 90.664(6)
_cell_angle_beta 102.897(6)
_cell_angle_gamma 93.428(5)
_cell_formula_units_Z 4
_cell_length_a 10.4680(8)
_cell_length_b 16.5450(8)
_cell_length_c 16.8689(12)
_cell_measurement_reflns_used 56426
_cell_measurement_temperature 150(1)
_cell_measurement_theta_max 27.5
_cell_measurement_theta_min 1
_cell_volume 2841.8(3)
_computing_cell_refinement 'COLLECT and DENZO'
_computing_data_collection 'COLLECT (Hooft, 1998) and DENZO (Otwinowski & Minor, 1997)'
_computing_data_reduction 'COLLECT and DENZO'
_computing_molecular_graphics 'PLATON (Spek, 2003)'
_computing_publication_material 'SHELXL-97 (Sheldrick, 2008)'
_computing_structure_refinement 'SHELXL-97 (Sheldrick, 1997)'
_computing_structure_solution 'SIR92 (Altomare et al., 1994)'
_diffrn_ambient_temperature 150(1)
_diffrn_detector_area_resol_mean 9.091
_diffrn_measured_fraction_theta_full 0.992
_diffrn_measured_fraction_theta_max 0.992
_diffrn_measurement_device_type 'Bruker Nonius KappaCCD area detector'
_diffrn_measurement_method '\f and \w scans to fill the Ewald sphere'
_diffrn_radiation_monochromator graphite
_diffrn_radiation_source 'fine-focus sealed tube'
_diffrn_radiation_type MoK\a
_diffrn_radiation_wavelength 0.71073
_diffrn_reflns_av_R_equivalents 0.0756
_diffrn_reflns_av_sigmaI/netI 0.0581
_diffrn_reflns_limit_h_max 13
_diffrn_reflns_limit_h_min -13
_diffrn_reflns_limit_k_max 21
_diffrn_reflns_limit_k_min -21
_diffrn_reflns_limit_l_max 21
_diffrn_reflns_limit_l_min -21
_diffrn_reflns_number 56380
_diffrn_reflns_theta_full 27.50
_diffrn_reflns_theta_max 27.50
_diffrn_reflns_theta_min 1.77
_diffrn_standards_number 0
_exptl_absorpt_coefficient_mu 6.370
_exptl_absorpt_correction_T_max 0.785
_exptl_absorpt_correction_T_min 0.339
_exptl_absorpt_correction_type integration
_exptl_absorpt_process_details
;
Gaussian integration (Coppens, 1970)
;
_exptl_crystal_colour yellow
_exptl_crystal_density_diffrn 1.617
_exptl_crystal_density_method 'not measured'
_exptl_crystal_description plate
_exptl_crystal_F_000 1360
_exptl_crystal_size_max 0.24
_exptl_crystal_size_mid 0.16
_exptl_crystal_size_min 0.04
_refine_diff_density_max 1.324
_refine_diff_density_min -1.787
_refine_diff_density_rms 0.159
_refine_ls_extinction_method none
_refine_ls_goodness_of_fit_ref 1.144
_refine_ls_hydrogen_treatment constr
_refine_ls_matrix_type full
_refine_ls_number_parameters 631
_refine_ls_number_reflns 12950
_refine_ls_number_restraints 0
_refine_ls_restrained_S_all 1.144
_refine_ls_R_factor_all 0.0772
_refine_ls_R_factor_gt 0.0433
_refine_ls_shift/su_max 0.002
_refine_ls_shift/su_mean 0.000
_refine_ls_structure_factor_coef Fsqd
_refine_ls_weighting_details 'calc w=1/[\s^2^(Fo^2^)+(0.0322P)^2^+6.0862P] where P=(Fo^2^+2Fc^2^)/3'
_refine_ls_weighting_scheme calc
_refine_ls_wR_factor_gt 0.0802
_refine_ls_wR_factor_ref 0.0938
_reflns_number_gt 9351
_reflns_number_total 12950
_reflns_threshold_expression >2sigma(I)
_cod_data_source_file om3010383_si_002.cif
_cod_data_source_block 9
_cod_database_code 4079907

loop_
_symmetry_equiv_pos_as_xyz
'x, y, z'
'-x, -y, -z'

loop_
_atom_site_label
_atom_site_type_symbol
_atom_site_fract_x
_atom_site_fract_y
_atom_site_fract_z
_atom_site_U_iso_or_equiv
_atom_site_adp_type
_atom_site_occupancy
_atom_site_symmetry_multiplicity
_atom_site_calc_flag
_atom_site_refinement_flags
Bi1 Bi 0.72397(2) -0.907453(14) 0.723450(13) 0.02839(7) Uani 1 1 d .
Bi2 Bi 0.77027(2) -0.622838(14) 0.731717(13) 0.02606(7) Uani 1 1 d .
S2 S 0.88179(16) -0.80211(10) 0.66890(10) 0.0337(4) Uani 1 1 d .
S3 S 0.66274(17) -0.49422(11) 0.76098(10) 0.0370(4) Uani 1 1 d .
S1 S 0.84243(18) -1.03701(11) 0.71097(11) 0.0404(4) Uani 1 1 d .
S4 S 0.59378(17) -0.72952(11) 0.76615(10) 0.0372(4) Uani 1 1 d .
N2 N 0.9135(5) -0.5279(3) 0.6486(3) 0.0287(11) Uani 1 1 d .
N1 N 0.6094(5) -0.9959(3) 0.8287(3) 0.0325(12) Uani 1 1 d .
C113 C 1.1480(6) -0.5352(4) 0.7017(3) 0.0264(13) Uani 1 1 d .
C6 C 0.9647(6) -0.8444(4) 0.8688(4) 0.0372(15) Uani 1 1 d .
H6 H 0.9954 -0.8186 0.8274 0.045 Uiso 1 1 d R
C1 C 0.8482(6) -0.8936(4) 0.8511(4) 0.0301(14) Uani 1 1 d .
C101 C 0.6597(6) -0.6136(4) 0.6021(3) 0.0258(13) Uani 1 1 d .
C110 C 1.1815(7) -0.3671(4) 0.7089(5) 0.0437(18) Uani 1 1 d .
H110 H 1.1926 -0.3109 0.7126 0.052 Uiso 1 1 d R
C10 C 0.3674(7) -1.1714(4) 0.8180(4) 0.0396(16) Uani 1 1 d .
H10 H 0.3638 -1.2277 0.8180 0.048 Uiso 1 1 d R
C13 C 0.3721(7) -1.0030(4) 0.8161(4) 0.0389(16) Uani 1 1 d .
C103 C 0.6551(7) -0.5638(4) 0.4674(4) 0.0363(15) Uani 1 1 d .
H103 H 0.6950 -0.5341 0.4321 0.044 Uiso 1 1 d R
C117 C 1.1316(6) -0.6270(4) 0.7010(4) 0.0315(14) Uani 1 1 d .
H117 H 1.0422 -0.6436 0.6712 0.038 Uiso 1 1 d R
C5 C 1.0351(7) -0.8337(5) 0.9484(4) 0.0430(17) Uani 1 1 d .
H5 H 1.1118 -0.8002 0.9605 0.052 Uiso 1 1 d R
C7 C 0.6802(7) -0.9827(4) 0.8991(4) 0.0394(16) Uani 1 1 d .
H7 H 0.6520 -1.0044 0.9433 0.047 Uiso 1 1 d R
C2 C 0.8056(6) -0.9334(4) 0.9143(4) 0.0331(15) Uani 1 1 d .
C102 C 0.7210(6) -0.5706(4) 0.5481(4) 0.0287(13) Uani 1 1 d .
C106 C 0.5346(6) -0.6487(4) 0.5736(4) 0.0311(14) Uani 1 1 d .
H106 H 0.4936 -0.6774 0.6091 0.037 Uiso 1 1 d R
C108 C 1.0405(6) -0.4877(4) 0.6748(4) 0.0286(13) Uani 1 1 d .
C104 C 0.5307(7) -0.6005(4) 0.4394(4) 0.0410(17) Uani 1 1 d .
H104 H 0.4886 -0.5975 0.3849 0.049 Uiso 1 1 d R
C20 C 0.7541(8) -1.0769(4) 0.6145(4) 0.0406(17) Uani 1 1 d .
C9 C 0.4872(6) -1.1285(4) 0.8195(4) 0.0356(15) Uani 1 1 d .
C24 C 0.7602(13) -1.1409(5) 0.4868(5) 0.071(3) Uani 1 1 d .
H24 H 0.8080 -1.1636 0.4529 0.085 Uiso 1 1 d R
C16 C 0.6591(9) -1.2123(6) 0.8993(5) 0.069(3) Uani 1 1 d .
H16A H 0.6747 -1.1720 0.9423 0.083 Uiso 1 1 d R
H16B H 0.7394 -1.2371 0.8986 0.083 Uiso 1 1 d R
H16C H 0.5945 -1.2528 0.9082 0.083 Uiso 1 1 d R
C31 C 0.7620(7) -0.7841(4) 0.5069(4) 0.0398(16) Uani 1 1 d .
H31 H 0.7366 -0.7347 0.5232 0.048 Uiso 1 1 d R
C111 C 1.2875(7) -0.4124(4) 0.7340(4) 0.0405(17) Uani 1 1 d .
H111 H 1.3706 -0.3867 0.7524 0.049 Uiso 1 1 d R
C29 C 0.7599(9) -0.8812(5) 0.4016(4) 0.054(2) Uani 1 1 d .
H29 H 0.7333 -0.8982 0.3473 0.065 Uiso 1 1 d R
C12 C 0.2573(7) -1.0498(5) 0.8144(4) 0.0447(18) Uani 1 1 d .
H12 H 0.1798 -1.0242 0.8118 0.054 Uiso 1 1 d R
C112 C 1.2716(6) -0.4955(4) 0.7310(4) 0.0376(16) Uani 1 1 d .
H112 H 1.3440 -0.5258 0.7490 0.045 Uiso 1 1 d R
C4 C 0.9919(7) -0.8725(5) 1.0105(4) 0.0453(18) Uani 1 1 d .
H4 H 1.0396 -0.8653 1.0639 0.054 Uiso 1 1 d R
C27 C 0.8732(8) -0.9053(4) 0.5386(4) 0.049(2) Uani 1 1 d .
H27 H 0.9247 -0.9380 0.5756 0.059 Uiso 1 1 d R
C121 C 0.9085(7) -0.4497(5) 0.8590(5) 0.0462(18) Uani 1 1 d .
H121 H 0.9441 -0.4662 0.8161 0.055 Uiso 1 1 d R
C11 C 0.2550(7) -1.1327(5) 0.8167(4) 0.0464(19) Uani 1 1 d .
H11 H 0.1770 -1.1625 0.8171 0.056 Uiso 1 1 d R
C119 C 1.1506(7) -0.6573(5) 0.7868(4) 0.0431(18) Uani 1 1 d .
H119A H 1.2380 -0.6417 0.8168 0.052 Uiso 1 1 d R
H119B H 1.1376 -0.7153 0.7848 0.052 Uiso 1 1 d R
H119C H 1.0881 -0.6346 0.8130 0.052 Uiso 1 1 d R
C109 C 1.0559(6) -0.4034(4) 0.6786(4) 0.0391(16) Uani 1 1 d .
C3 C 0.8783(7) -0.9220(4) 0.9937(4) 0.0426(17) Uani 1 1 d .
H3 H 0.8501 -0.9483 1.0357 0.051 Uiso 1 1 d R
C127 C 0.6970(7) -0.7298(4) 0.9320(4) 0.0417(17) Uani 1 1 d .
H127 H 0.7505 -0.7697 0.9216 0.050 Uiso 1 1 d R
C122 C 0.9890(9) -0.4169(5) 0.9302(6) 0.063(2) Uani 1 1 d .
H122 H 1.0796 -0.4136 0.9357 0.076 Uiso 1 1 d R
C118 C 1.2270(9) -0.6648(5) 0.6570(5) 0.058(2) Uani 1 1 d .
H118A H 1.3127 -0.6621 0.6926 0.069 Uiso 1 1 d R
H118B H 1.2305 -0.6355 0.6086 0.069 Uiso 1 1 d R
H118C H 1.1986 -0.7203 0.6427 0.069 Uiso 1 1 d R
C126 C 0.6100(6) -0.6969(4) 0.8692(4) 0.0305(14) Uani 1 1 d .
C131 C 0.5318(7) -0.6387(5) 0.8870(5) 0.0492(19) Uani 1 1 d .
H131 H 0.4726 -0.6159 0.8451 0.059 Uiso 1 1 d R
C26 C 0.8355(6) -0.8328(4) 0.5638(4) 0.0270(13) Uani 1 1 d .
C129 C 0.6272(9) -0.6465(5) 1.0289(5) 0.057(2) Uani 1 1 d .
H129 H 0.6319 -0.6303 1.0825 0.069 Uiso 1 1 d R
C8 C 0.4867(6) -1.0437(4) 0.8210(4) 0.0329(15) Uani 1 1 d .
C123 C 0.9382(10) -0.3904(5) 0.9926(5) 0.065(3) Uani 1 1 d .
H123 H 0.9937 -0.3675 1.0393 0.078 Uiso 1 1 d R
C25 C 0.8243(10) -1.1100(4) 0.5634(5) 0.055(2) Uani 1 1 d .
H25 H 0.9149 -1.1120 0.5802 0.066 Uiso 1 1 d R
C21 C 0.6188(8) -1.0755(5) 0.5886(5) 0.053(2) Uani 1 1 d .
H21 H 0.5694 -1.0552 0.6229 0.064 Uiso 1 1 d R
C17 C 0.3741(8) -0.9117(5) 0.8131(5) 0.055(2) Uani 1 1 d .
H17 H 0.4562 -0.8919 0.7991 0.066 Uiso 1 1 d R
C15 C 0.5904(8) -1.2348(5) 0.7492(5) 0.055(2) Uani 1 1 d .
H15A H 0.5252 -1.2765 0.7544 0.066 Uiso 1 1 d R
H15B H 0.6722 -1.2585 0.7502 0.066 Uiso 1 1 d R
H15C H 0.5626 -1.2080 0.6986 0.066 Uiso 1 1 d R
C124 C 0.8051(10) -0.3970(6) 0.9864(5) 0.065(2) Uani 1 1 d .
H124 H 0.7695 -0.3789 1.0286 0.079 Uiso 1 1 d R
C23 C 0.6280(13) -1.1377(5) 0.4619(6) 0.073(3) Uani 1 1 d .
H23 H 0.5865 -1.1577 0.4102 0.088 Uiso 1 1 d R
C115 C 0.9392(9) -0.3203(5) 0.5646(6) 0.074(3) Uani 1 1 d .
H115A H 1.0149 -0.2841 0.5661 0.089 Uiso 1 1 d R
H115B H 0.8610 -0.2923 0.5452 0.089 Uiso 1 1 d R
H115C H 0.9405 -0.3657 0.5289 0.089 Uiso 1 1 d R
C18 C 0.2595(10) -0.8838(6) 0.7466(6) 0.080(3) Uani 1 1 d .
H18A H 0.2620 -0.9081 0.6951 0.097 Uiso 1 1 d R
H18B H 0.2655 -0.8259 0.7429 0.097 Uiso 1 1 d R
H18C H 0.1784 -0.9008 0.7610 0.097 Uiso 1 1 d R
C19 C 0.3718(10) -0.8754(5) 0.8957(6) 0.070(3) Uani 1 1 d .
H19A H 0.2965 -0.8989 0.9127 0.084 Uiso 1 1 d R
H19B H 0.3659 -0.8179 0.8918 0.084 Uiso 1 1 d R
H19C H 0.4501 -0.8868 0.9348 0.084 Uiso 1 1 d R
C105 C 0.4697(7) -0.6424(5) 0.4928(4) 0.0406(16) Uani 1 1 d .
H105 H 0.3849 -0.6658 0.4750 0.049 Uiso 1 1 d R
C125 C 0.7232(9) -0.4311(5) 0.9155(5) 0.054(2) Uani 1 1 d .
H125 H 0.6331 -0.4371 0.9115 0.065 Uiso 1 1 d R
C116 C 0.9408(11) -0.2789(6) 0.7057(7) 0.091(4) Uani 1 1 d .
H116A H 1.0068 -0.2383 0.6992 0.109 Uiso 1 1 d R
H116B H 0.9599 -0.2970 0.7608 0.109 Uiso 1 1 d R
H116C H 0.8564 -0.2565 0.6938 0.109 Uiso 1 1 d R
C107 C 0.8536(7) -0.5323(4) 0.5743(4) 0.0390(16) Uani 1 1 d .
H107 H 0.8956 -0.5108 0.5355 0.047 Uiso 1 1 d R
C28 C 0.8343(10) -0.9287(5) 0.4574(5) 0.064(3) Uani 1 1 d .
H28 H 0.8588 -0.9781 0.4407 0.077 Uiso 1 1 d R
C120 C 0.7728(7) -0.4571(4) 0.8520(4) 0.0358(15) Uani 1 1 d .
C22 C 0.5567(10) -1.1062(5) 0.5111(6) 0.070(3) Uani 1 1 d .
H22 H 0.4663 -1.1050 0.4926 0.084 Uiso 1 1 d R
C14 C 0.6096(7) -1.1732(4) 0.8184(4) 0.0404(17) Uani 1 1 d .
H14 H 0.6780 -1.1325 0.8115 0.048 Uiso 1 1 d R
C30 C 0.7273(8) -0.8087(5) 0.4263(4) 0.051(2) Uani 1 1 d .
H30 H 0.6796 -0.7751 0.3885 0.061 Uiso 1 1 d R
C114 C 0.9408(8) -0.3501(5) 0.6499(7) 0.067(3) Uani 1 1 d .
H114 H 0.8595 -0.3837 0.6473 0.080 Uiso 1 1 d R
C128 C 0.7035(9) -0.7035(5) 1.0118(5) 0.058(2) Uani 1 1 d .
H128 H 0.7642 -0.7249 1.0539 0.070 Uiso 1 1 d R
C130 C 0.5399(9) -0.6136(5) 0.9661(5) 0.063(2) Uani 1 1 d .
H130 H 0.4869 -0.5736 0.9770 0.075 Uiso 1 1 d R

loop_
_atom_site_aniso_label
_atom_site_aniso_U_11
_atom_site_aniso_U_22
_atom_site_aniso_U_33
_atom_site_aniso_U_23
_atom_site_aniso_U_13
_atom_site_aniso_U_12
Bi1 0.02990(13) 0.03159(14) 0.02315(12) 0.00299(10) 0.00586(10) -0.00249(10)
Bi2 0.02417(12) 0.03215(14) 0.02125(12) 0.00265(10) 0.00434(9) -0.00077(9)
S2 0.0379(9) 0.0351(9) 0.0274(8) 0.0016(7) 0.0087(7) -0.0076(7)
S3 0.0347(9) 0.0447(10) 0.0305(8) -0.0032(7) 0.0033(7) 0.0101(7)
S1 0.0485(10) 0.0382(10) 0.0363(9) 0.0015(8) 0.0124(8) 0.0061(8)
S4 0.0398(9) 0.0428(10) 0.0280(8) 0.0022(7) 0.0097(7) -0.0128(7)
N2 0.024(3) 0.032(3) 0.032(3) 0.008(2) 0.009(2) 0.000(2)
N1 0.038(3) 0.032(3) 0.030(3) 0.003(2) 0.014(2) -0.004(2)
C113 0.028(3) 0.033(3) 0.019(3) 0.001(2) 0.007(2) -0.001(2)
C6 0.033(4) 0.044(4) 0.035(4) 0.003(3) 0.010(3) -0.003(3)
C1 0.036(3) 0.029(3) 0.023(3) -0.001(3) 0.003(3) 0.002(3)
C101 0.027(3) 0.031(3) 0.019(3) -0.004(2) 0.004(2) 0.004(2)
C110 0.046(4) 0.032(4) 0.055(5) -0.001(3) 0.019(4) -0.012(3)
C10 0.038(4) 0.043(4) 0.037(4) 0.009(3) 0.009(3) -0.005(3)
C13 0.049(4) 0.046(4) 0.027(3) 0.012(3) 0.021(3) 0.006(3)
C103 0.051(4) 0.033(4) 0.025(3) 0.001(3) 0.011(3) 0.000(3)
C117 0.029(3) 0.034(4) 0.031(3) 0.003(3) 0.005(3) 0.006(3)
C5 0.034(4) 0.056(5) 0.036(4) 0.000(3) 0.005(3) -0.004(3)
C7 0.048(4) 0.041(4) 0.032(4) 0.015(3) 0.016(3) 0.002(3)
C2 0.034(3) 0.035(4) 0.031(3) 0.008(3) 0.007(3) 0.001(3)
C102 0.028(3) 0.031(3) 0.028(3) -0.002(3) 0.009(3) 0.000(2)
C106 0.030(3) 0.036(4) 0.027(3) 0.001(3) 0.010(3) -0.005(3)
C108 0.032(3) 0.030(3) 0.025(3) -0.002(3) 0.011(3) -0.004(3)
C104 0.042(4) 0.048(4) 0.029(3) 0.004(3) -0.001(3) 0.007(3)
C20 0.065(5) 0.023(3) 0.036(4) 0.000(3) 0.016(4) 0.000(3)
C9 0.035(4) 0.038(4) 0.032(3) 0.008(3) 0.006(3) -0.002(3)
C24 0.141(10) 0.041(5) 0.035(4) -0.002(4) 0.027(6) 0.018(5)
C16 0.058(6) 0.081(7) 0.059(5) 0.001(5) -0.010(5) 0.022(5)
C31 0.048(4) 0.040(4) 0.032(4) 0.004(3) 0.009(3) 0.014(3)
C111 0.035(4) 0.054(5) 0.029(3) 0.003(3) 0.005(3) -0.020(3)
C29 0.085(6) 0.051(5) 0.028(4) -0.006(3) 0.023(4) -0.014(4)
C12 0.039(4) 0.054(5) 0.047(4) 0.015(4) 0.019(3) 0.009(3)
C112 0.028(3) 0.049(4) 0.033(3) 0.005(3) 0.002(3) -0.006(3)
C4 0.048(4) 0.053(5) 0.030(4) -0.002(3) -0.001(3) 0.005(3)
C27 0.083(6) 0.036(4) 0.037(4) 0.012(3) 0.026(4) 0.018(4)
C121 0.035(4) 0.052(5) 0.048(4) -0.002(4) 0.005(3) -0.005(3)
C11 0.036(4) 0.062(5) 0.042(4) 0.011(4) 0.015(3) -0.012(3)
C119 0.038(4) 0.053(5) 0.036(4) 0.012(3) 0.006(3) -0.007(3)
C109 0.033(4) 0.036(4) 0.051(4) -0.001(3) 0.017(3) -0.004(3)
C3 0.054(5) 0.045(4) 0.028(3) 0.005(3) 0.006(3) 0.008(3)
C127 0.056(5) 0.041(4) 0.031(4) 0.006(3) 0.013(3) 0.015(3)
C122 0.053(5) 0.061(6) 0.064(6) -0.012(5) -0.006(4) -0.011(4)
C118 0.076(6) 0.051(5) 0.052(5) 0.004(4) 0.023(4) 0.026(4)
C126 0.031(3) 0.038(4) 0.024(3) 0.004(3) 0.009(3) -0.002(3)
C131 0.047(4) 0.069(6) 0.039(4) 0.011(4) 0.022(4) 0.015(4)
C26 0.030(3) 0.031(3) 0.021(3) 0.001(3) 0.010(3) -0.006(3)
C129 0.077(6) 0.067(6) 0.035(4) -0.008(4) 0.032(4) -0.009(5)
C8 0.037(4) 0.041(4) 0.021(3) 0.009(3) 0.010(3) -0.006(3)
C123 0.089(7) 0.047(5) 0.045(5) -0.017(4) -0.016(5) -0.002(5)
C25 0.087(6) 0.030(4) 0.053(5) 0.010(4) 0.023(5) 0.013(4)
C21 0.062(5) 0.052(5) 0.045(4) -0.011(4) 0.016(4) -0.024(4)
C17 0.059(5) 0.049(5) 0.071(6) 0.018(4) 0.042(5) 0.012(4)
C15 0.054(5) 0.059(5) 0.052(5) -0.002(4) 0.011(4) 0.008(4)
C124 0.083(7) 0.079(7) 0.034(4) -0.016(4) 0.013(5) 0.007(5)
C23 0.133(10) 0.033(5) 0.044(5) -0.007(4) 0.005(6) -0.012(5)
C115 0.060(6) 0.054(6) 0.092(7) 0.000(5) -0.021(5) 0.018(4)
C18 0.103(8) 0.069(7) 0.081(7) 0.034(5) 0.037(6) 0.036(6)
C19 0.085(7) 0.047(5) 0.092(7) -0.004(5) 0.053(6) -0.006(5)
C105 0.029(3) 0.055(4) 0.033(3) 0.002(3) -0.001(3) -0.006(3)
C125 0.061(5) 0.063(6) 0.041(4) -0.008(4) 0.017(4) 0.010(4)
C116 0.114(9) 0.060(6) 0.122(10) 0.030(6) 0.064(8) 0.054(6)
C107 0.044(4) 0.046(4) 0.030(3) 0.004(3) 0.016(3) -0.005(3)
C28 0.120(8) 0.038(5) 0.046(5) 0.000(4) 0.040(5) 0.012(5)
C120 0.050(4) 0.031(4) 0.025(3) -0.001(3) 0.004(3) 0.006(3)
C22 0.086(7) 0.053(6) 0.059(6) -0.001(5) -0.002(5) -0.030(5)
C14 0.030(4) 0.038(4) 0.050(4) 0.006(3) 0.005(3) -0.001(3)
C30 0.062(5) 0.060(5) 0.031(4) 0.004(4) 0.010(4) 0.009(4)
C114 0.037(4) 0.031(4) 0.137(9) 0.008(5) 0.028(5) 0.002(3)
C128 0.070(6) 0.069(6) 0.035(4) 0.014(4) 0.011(4) 0.008(5)
C130 0.083(6) 0.061(6) 0.062(6) 0.006(4) 0.048(5) 0.023(5)

loop_
_atom_type_symbol
_atom_type_description
_atom_type_scat_dispersion_real
_atom_type_scat_dispersion_imag
_atom_type_scat_source
C C 0.0033 0.0016 'International Tables Vol C Tables 4.2.6.8 and 6.1.1.4'
H H 0.0000 0.0000 'International Tables Vol C Tables 4.2.6.8 and 6.1.1.4'
N N 0.0061 0.0033 'International Tables Vol C Tables 4.2.6.8 and 6.1.1.4'
S S 0.1246 0.1234 'International Tables Vol C Tables 4.2.6.8 and 6.1.1.4'
Bi Bi -4.1077 10.2566 'International Tables Vol C Tables 4.2.6.8 and 6.1.1.4'

loop_
_exptl_crystal_face_index_h
_exptl_crystal_face_index_k
_exptl_crystal_face_index_l
_exptl_crystal_face_perp_dist
0 0 1 0.016
0 0 -1 0.022
1 0 0 0.113
-1 0 0 0.103
0 -1 0 0.032
0 1 0 0.080
-1 1 0 0.096
1 -1 0 0.098

loop_
_geom_angle_atom_site_label_1
_geom_angle_atom_site_label_2
_geom_angle_atom_site_label_3
_geom_angle
C1 Bi1 S1 86.66(17)
C1 Bi1 S2 91.54(16)
S1 Bi1 S2 99.30(6)
C1 Bi1 N1 69.65(19)
S1 Bi1 N1 84.11(12)
S2 Bi1 N1 160.75(12)
C101 Bi2 S3 86.65(16)
C101 Bi2 S4 92.93(16)
S3 Bi2 S4 97.89(6)
C101 Bi2 N2 70.12(19)
S3 Bi2 N2 86.81(12)
S4 Bi2 N2 162.20(12)
C26 S2 Bi1 97.67(19)
C120 S3 Bi2 101.1(2)
C20 S1 Bi1 101.4(2)
C126 S4 Bi2 96.7(2)
C107 N2 C108 122.2(5)
C107 N2 Bi2 107.0(4)
C108 N2 Bi2 130.3(4)
C7 N1 C8 118.0(5)
C7 N1 Bi1 107.1(4)
C8 N1 Bi1 134.5(4)
C112 C113 C108 118.2(6)
C112 C113 C117 120.3(6)
C108 C113 C117 121.6(5)
C5 C6 C1 120.0(6)
C5 C6 H6 119.6
C1 C6 H6 120.4
C6 C1 C2 119.3(6)
C6 C1 Bi1 121.4(5)
C2 C1 Bi1 119.2(4)
C106 C101 C102 119.0(5)
C106 C101 Bi2 122.6(4)
C102 C101 Bi2 118.4(4)
C111 C110 C109 121.4(7)
C111 C110 H110 119.7
C109 C110 H110 118.9
C11 C10 C9 121.7(7)
C11 C10 H10 118.9
C9 C10 H10 119.3
C12 C13 C8 117.2(7)
C12 C13 C17 121.7(7)
C8 C13 C17 121.1(6)
C104 C103 C102 120.6(6)
C104 C103 H103 119.8
C102 C103 H103 119.6
C119 C117 C113 110.5(5)
C119 C117 C118 110.5(6)
C113 C117 C118 111.0(6)
C119 C117 H117 108.7
C113 C117 H117 108.2
C118 C117 H117 107.8
C4 C5 C6 120.3(7)
C4 C5 H5 119.5
C6 C5 H5 120.2
N1 C7 C2 122.6(6)
N1 C7 H7 118.8
C2 C7 H7 118.6
C3 C2 C1 119.6(6)
C3 C2 C7 119.1(6)
C1 C2 C7 121.2(6)
C103 C102 C101 119.7(6)
C103 C102 C107 118.6(6)
C101 C102 C107 121.7(5)
C101 C106 C105 121.0(6)
C101 C106 H106 119.3
C105 C106 H106 119.7
C109 C108 C113 121.1(6)
C109 C108 N2 120.5(6)
C113 C108 N2 118.3(5)
C103 C104 C105 119.6(6)
C103 C104 H104 120.2
C105 C104 H104 120.2
C25 C20 C21 119.0(7)
C25 C20 S1 118.1(6)
C21 C20 S1 122.9(6)
C10 C9 C8 116.6(6)
C10 C9 C14 120.6(6)
C8 C9 C14 122.9(6)
C23 C24 C25 119.8(9)
C23 C24 H24 120.2
C25 C24 H24 119.9
C14 C16 H16A 109.7
C14 C16 H16B 109.3
H16A C16 H16B 109.5
C14 C16 H16C 109.4
H16A C16 H16C 109.5
H16B C16 H16C 109.5
C30 C31 C26 119.8(7)
C30 C31 H31 120.1
C26 C31 H31 120.1
C110 C111 C112 120.1(6)
C110 C111 H111 119.7
C112 C111 H111 120.2
C30 C29 C28 119.0(7)
C30 C29 H29 120.6
C28 C29 H29 120.4
C11 C12 C13 121.8(7)
C11 C12 H12 119.3
C13 C12 H12 119.0
C111 C112 C113 121.0(6)
C111 C112 H112 119.5
C113 C112 H112 119.5
C3 C4 C5 120.3(7)
C3 C4 H4 119.7
C5 C4 H4 120.0
C26 C27 C28 119.1(7)
C26 C27 H27 120.5
C28 C27 H27 120.4
C122 C121 C120 119.3(8)
C122 C121 H121 120.6
C120 C121 H121 120.1
C10 C11 C12 120.0(6)
C10 C11 H11 120.1
C12 C11 H11 119.9
C117 C119 H119A 109.7
C117 C119 H119B 109.1
H119A C119 H119B 109.5
C117 C119 H119C 109.6
H119A C119 H119C 109.5
H119B C119 H119C 109.5
C108 C109 C110 118.2(6)
C108 C109 C114 122.3(6)
C110 C109 C114 119.5(6)
C4 C3 C2 120.6(7)
C4 C3 H3 119.8
C2 C3 H3 119.7
C126 C127 C128 119.5(7)
C126 C127 H127 120.5
C128 C127 H127 120.0
C123 C122 C121 121.3(9)
C123 C122 H122 119.3
C121 C122 H122 119.3
C117 C118 H118A 108.8
C117 C118 H118B 109.8
H118A C118 H118B 109.5
C117 C118 H118C 109.7
H118A C118 H118C 109.5
H118B C118 H118C 109.5
C131 C126 C127 118.7(6)
C131 C126 S4 119.5(5)
C127 C126 S4 121.7(5)
C126 C131 C130 120.9(7)
C126 C131 H131 119.7
C130 C131 H131 119.4
C27 C26 C31 119.3(6)
C27 C26 S2 120.0(5)
C31 C26 S2 120.7(5)
C128 C129 C130 119.1(8)
C128 C129 H129 120.4
C130 C129 H129 120.5
C13 C8 C9 122.6(6)
C13 C8 N1 118.2(6)
C9 C8 N1 119.2(6)
C122 C123 C124 120.0(8)
C122 C123 H123 120.0
C124 C123 H123 120.0
C20 C25 C24 120.4(9)
C20 C25 H25 119.9
C24 C25 H25 119.8
C20 C21 C22 119.6(9)
C20 C21 H21 120.3
C22 C21 H21 120.1
C13 C17 C19 110.6(6)
C13 C17 C18 111.3(8)
C19 C17 C18 111.2(7)
C13 C17 H17 108.2
C19 C17 H17 107.8
C18 C17 H17 107.7
C14 C15 H15A 110.4
C14 C15 H15B 109.0
H15A C15 H15B 109.5
C14 C15 H15C 109.0
H15A C15 H15C 109.5
H15B C15 H15C 109.5
C123 C124 C125 119.2(8)
C123 C124 H124 120.6
C125 C124 H124 120.2
C22 C23 C24 121.0(9)
C22 C23 H23 120.0
C24 C23 H23 119.1
C114 C115 H115A 109.5
C114 C115 H115B 109.4
H115A C115 H115B 109.5
C114 C115 H115C 109.6
H115A C115 H115C 109.5
H115B C115 H115C 109.5
C17 C18 H18A 109.7
C17 C18 H18B 110.3
H18A C18 H18B 109.5
C17 C18 H18C 108.4
H18A C18 H18C 109.5
H18B C18 H18C 109.5
C17 C19 H19A 108.6
C17 C19 H19B 109.6
H19A C19 H19B 109.5
C17 C19 H19C 110.2
H19A C19 H19C 109.5
H19B C19 H19C 109.5
C104 C105 C106 120.0(6)
C104 C105 H105 120.3
C106 C105 H105 119.7
C120 C125 C124 121.4(8)
C120 C125 H125 118.9
C124 C125 H125 119.6
C114 C116 H116A 109.8
C114 C116 H116B 108.5
H116A C116 H116B 109.5
C114 C116 H116C 110.1
H116A C116 H116C 109.5
H116B C116 H116C 109.5
N2 C107 C102 122.0(6)
N2 C107 H107 118.8
C102 C107 H107 119.2
C29 C28 C27 121.5(8)
C29 C28 H28 119.7
C27 C28 H28 118.9
C125 C120 C121 118.7(7)
C125 C120 S3 119.3(6)
C121 C120 S3 121.9(6)
C23 C22 C21 120.2(10)
C23 C22 H22 119.2
C21 C22 H22 120.6
C15 C14 C16 110.8(7)
C15 C14 C9 113.3(6)
C16 C14 C9 110.6(6)
C15 C14 H14 107.9
C16 C14 H14 106.9
C9 C14 H14 107.0
C29 C30 C31 121.2(7)
C29 C30 H30 119.6
C31 C30 H30 119.2
C116 C114 C115 109.3(7)
C116 C114 C109 113.6(8)
C115 C114 C109 110.5(7)
C116 C114 H114 107.8
C115 C114 H114 107.7
C109 C114 H114 107.7
C129 C128 C127 121.6(8)
C129 C128 H128 119.3
C127 C128 H128 119.1
C129 C130 C131 120.3(8)
C129 C130 H130 120.0
C131 C130 H130 119.7

loop_
_geom_bond_atom_site_label_1
_geom_bond_atom_site_label_2
_geom_bond_distance
Bi1 C1 2.254(6)
Bi1 S1 2.5693(18)
Bi1 S2 2.6429(16)
Bi1 N1 2.745(5)
Bi2 C101 2.246(6)
Bi2 S3 2.5591(18)
Bi2 S4 2.6417(16)
Bi2 N2 2.719(5)
S2 C26 1.789(6)
S3 C120 1.779(7)
S1 C20 1.781(7)
S4 C126 1.783(6)
N2 C107 1.269(8)
N2 C108 1.424(7)
N1 C7 1.260(8)
N1 C8 1.446(8)
C113 C112 1.397(8)
C113 C108 1.405(8)
C113 C117 1.519(9)
C6 C5 1.384(9)
C6 C1 1.398(9)
C6 H6 0.9301
C1 C2 1.401(8)
C101 C106 1.380(8)
C101 C102 1.403(8)
C110 C111 1.368(10)
C110 C109 1.396(9)
C110 H110 0.9298
C10 C11 1.369(10)
C10 C9 1.398(9)
C10 H10 0.9300
C13 C12 1.385(10)
C13 C8 1.398(9)
C13 C17 1.511(10)
C103 C104 1.383(9)
C103 C102 1.391(8)
C103 H103 0.9300
C117 C119 1.512(8)
C117 C118 1.527(10)
C117 H117 0.9799
C5 C4 1.380(10)
C5 H5 0.9300
C7 C2 1.473(9)
C7 H7 0.9298
C2 C3 1.389(9)
C102 C107 1.462(9)
C106 C105 1.389(9)
C106 H106 0.9300
C108 C109 1.394(9)
C104 C105 1.384(9)
C104 H104 0.9299
C20 C25 1.379(11)
C20 C21 1.388(11)
C9 C8 1.404(9)
C9 C14 1.521(9)
C24 C23 1.358(14)
C24 C25 1.391(12)
C24 H24 0.9300
C16 C14 1.515(10)
C16 H16A 0.9600
C16 H16B 0.9599
C16 H16C 0.9600
C31 C30 1.377(10)
C31 C26 1.388(9)
C31 H31 0.9301
C111 C112 1.374(10)
C111 H111 0.9300
C29 C30 1.352(11)
C29 C28 1.369(11)
C29 H29 0.9300
C12 C11 1.371(10)
C12 H12 0.9300
C112 H112 0.9301
C4 C3 1.376(10)
C4 H4 0.9300
C27 C26 1.376(9)
C27 C28 1.384(11)
C27 H27 0.9301
C121 C122 1.388(10)
C121 C120 1.397(10)
C121 H121 0.9300
C11 H11 0.9300
C119 H119A 0.9600
C119 H119B 0.9600
C119 H119C 0.9599
C109 C114 1.529(10)
C3 H3 0.9301
C127 C126 1.374(9)
C127 C128 1.397(10)
C127 H127 0.9300
C122 C123 1.359(13)
C122 H122 0.9301
C118 H118A 0.9600
C118 H118B 0.9600
C118 H118C 0.9600
C126 C131 1.373(10)
C131 C130 1.376(11)
C131 H131 0.9301
C129 C128 1.340(12)
C129 C130 1.376(12)
C129 H129 0.9301
C123 C124 1.371(13)
C123 H123 0.9300
C25 H25 0.9300
C21 C22 1.398(11)
C21 H21 0.9300
C17 C19 1.517(12)
C17 C18 1.545(12)
C17 H17 0.9800
C15 C14 1.511(10)
C15 H15A 0.9600
C15 H15B 0.9600
C15 H15C 0.9601
C124 C125 1.396(11)
C124 H124 0.9300
C23 C22 1.353(14)
C23 H23 0.9300
C115 C114 1.522(13)
C115 H115A 0.9602
C115 H115B 0.9600
C115 H115C 0.9599
C18 H18A 0.9600
C18 H18B 0.9600
C18 H18C 0.9601
C19 H19A 0.9600
C19 H19B 0.9599
C19 H19C 0.9600
C105 H105 0.9300
C125 C120 1.367(10)
C125 H125 0.9300
C116 C114 1.500(13)
C116 H116A 0.9600
C116 H116B 0.9601
C116 H116C 0.9600
C107 H107 0.9300
C28 H28 0.9300
C22 H22 0.9300
C14 H14 0.9800
C30 H30 0.9299
C114 H114 0.9800
C128 H128 0.9300
C130 H130 0.9300
